data_7234743
loop_
_publ_author_name
'Chen, Jinyao'
'Zhu, Wenming'
'Ji, Weijie'
'Zhu, Bin'
'Guo, Chunyang'
'Qi, Ming-Hui'
'Ren, Guo-Bin'

_publ_section_title
;
 Crystal Structure and Physical Stability of Ginsenoside Compound-K
 Solvates
;
_journal_name_full CrystEngComm
_journal_paper_doi 10.1039/C9CE00965E
_journal_year 2019
_chemical_absolute_configuration rmad
_chemical_formula_moiety '2(C36 H62 O8), 4(H2O)'
_chemical_formula_sum 'C72 H132 O20'
_chemical_formula_weight 1317.80
_space_group_crystal_system monoclinic
_space_group_IT_number 4
_space_group_name_Hall 'P 2yb'
_space_group_name_H-M_alt 'P 1 21 1'
_symmetry_space_group_name_Hall 'P 2yb'
_symmetry_space_group_name_H-M 'P 1 21 1'
_atom_sites_solution_hydrogens geom
_audit_creation_date 2019-10-18
_audit_creation_method
;
Olex2 1.2
(compiled 2018.05.29 svn.r3508 for OlexSys, GUI svn.r5506)
;
_audit_update_record
;
2019-10-18 deposited with the CCDC.    2019-10-21 downloaded from the CCDC.
;
_cell_angle_alpha 90
_cell_angle_beta 101.98
_cell_angle_gamma 90
_cell_formula_units_Z 2
_cell_length_a 15.99620(10)
_cell_length_b 11.95430(10)
_cell_length_c 20.1400(2)
_cell_measurement_reflns_used 9994
_cell_measurement_temperature 170.15
_cell_measurement_theta_max 67.11
_cell_measurement_theta_min 2.243
_cell_volume 3767.36(5)
_computing_cell_refinement 'SAINT v7.68A (Bruker, 2009)'
_computing_data_reduction 'SAINT v7.68A (Bruker, 2009)'
_computing_molecular_graphics 'Olex2 (Dolomanov et al., 2009)'
_computing_publication_material 'Olex2 (Dolomanov et al., 2009)'
_computing_structure_refinement 'ShelXL (Sheldrick, 2015)'
_diffrn_ambient_temperature 170.15
_diffrn_measured_fraction_theta_full 0.966
_diffrn_measured_fraction_theta_max 0.964
_diffrn_measurement_device_type 'Bruker APEX-II CCD'
_diffrn_measurement_method '\f and \w scans'
_diffrn_radiation_monochromator graphite
_diffrn_radiation_type CuK\a
_diffrn_radiation_wavelength 1.54178
_diffrn_reflns_av_R_equivalents 0.0200
_diffrn_reflns_av_unetI/netI 0.0249
_diffrn_reflns_Laue_measured_fraction_full 0.966
_diffrn_reflns_Laue_measured_fraction_max 0.964
_diffrn_reflns_limit_h_max 18
_diffrn_reflns_limit_h_min -18
_diffrn_reflns_limit_k_max 13
_diffrn_reflns_limit_k_min -13
_diffrn_reflns_limit_l_max 23
_diffrn_reflns_limit_l_min -23
_diffrn_reflns_number 25800
_diffrn_reflns_point_group_measured_fraction_full 0.921
_diffrn_reflns_point_group_measured_fraction_max 0.919
_diffrn_reflns_theta_full 67.679
_diffrn_reflns_theta_max 67.781
_diffrn_reflns_theta_min 3.222
_diffrn_standards_number 0
_exptl_absorpt_coefficient_mu 0.663
_exptl_absorpt_correction_T_max 0.7530
_exptl_absorpt_correction_T_min 0.6636
_exptl_absorpt_correction_type multi-scan
_exptl_absorpt_process_details
'SADABS-2008/1 (Bruker,2008) was used for absorption correction. wR2(int) was 0.0675 before and 0.0367 after correction. The Ratio of minimum to maximum transmission is 0.8813. The \l/2 correction factor is 0.0015.'
_exptl_crystal_colour colourless
_exptl_crystal_colour_primary colourless
_exptl_crystal_density_diffrn 1.147
_exptl_crystal_description block
_exptl_crystal_F_000 1424
_exptl_crystal_size_max 0.22
_exptl_crystal_size_mid 0.15
_exptl_crystal_size_min 0.12
_refine_diff_density_max 0.583
_refine_diff_density_min -0.201
_refine_diff_density_rms 0.045
_refine_ls_abs_structure_details
;
 Flack x determined using 5078 quotients [(I+)-(I-)]/[(I+)+(I-)]
 (Parsons, Flack and Wagner, Acta Cryst. B69 (2013) 249-259).
;
_refine_ls_abs_structure_Flack 0.04(4)
_refine_ls_extinction_method none
_refine_ls_goodness_of_fit_ref 1.029
_refine_ls_hydrogen_treatment constr
_refine_ls_matrix_type full
_refine_ls_number_parameters 875
_refine_ls_number_reflns 12553
_refine_ls_number_restraints 789
_refine_ls_restrained_S_all 1.010
_refine_ls_R_factor_all 0.0470
_refine_ls_R_factor_gt 0.0450
_refine_ls_shift/su_max 0.001
_refine_ls_shift/su_mean 0.000
_refine_ls_structure_factor_coef Fsqd
_refine_ls_weighting_details 'w=1/[\s^2^(Fo^2^)+(0.0880P)^2^+0.4905P] where P=(Fo^2^+2Fc^2^)/3'
_refine_ls_weighting_scheme calc
_refine_ls_wR_factor_gt 0.1249
_refine_ls_wR_factor_ref 0.1275
_reflns_Friedel_coverage 0.812
_reflns_Friedel_fraction_full 0.871
_reflns_Friedel_fraction_max 0.869
_reflns_number_gt 11898
_reflns_number_total 12553
_reflns_threshold_expression 'I > 2\s(I)'
_cod_data_source_file c9ce00965e2.cif
_cod_data_source_block s280_0m
_cod_original_cell_volume 3767.41(5)
_cod_database_code 7234743
_shelx_shelxl_version_number 2018/3
_shelx_space_group_comment
;
The symmetry employed for this shelxl refinement is uniquely defined
by the following loop, which should always be used as a source of
symmetry information in preference to the above space-group names.
They are only intended as comments.
;
_shelx_estimated_absorpt_t_max 0.925
_shelx_estimated_absorpt_t_min 0.868
_olex2_refinement_description
;
1. Fixed Uiso
 At 1.2 times of:
  All C(H) groups, All C(H,H) groups
 At 1.5 times of:
  All C(H,H,H) groups, All O(H) groups
2. Rigid body (RIGU) restrains
 All non-hydrogen atoms
 with sigma for 1-2 distances of 0.004 and sigma for 1-3 distances of 0.004
3. Others
 Fixed Sof: O12(0.5) O11(0.5) O10(0.5) O1AA(0.5) O0AA(0.5)
4.a Ternary CH refined with riding coordinates:
 C9A(H9A), C5A(H5AA), C13A(H13A), C17A(H17A), C35A(H35A), C32A(H32A),
 C31A(H31A), C34A(H34A), C33A(H33A), C12A(H12A), C3A(H3A), C5(H5), C9(H9),
 C3(H3), C31(H31), C32(H32), C13(H13), C17(H17), C12(H12), C35(H35), C34(H34),
 C33(H33)
4.b Secondary CH2 refined with riding coordinates:
 C2A(H2AA,H2AB), C11A(H11A,H11B), C36A(H36A,H36B), C22A(H22A,H22B), C15A(H15A,
 H15B), C1A(H1AA,H1AB), C7A(H7AA,H7AB), C6A(H6AA,H6AB), C23A(H23A,H23B),
 C16A(H16A,H16B), C2(H2B,H2C), C1(H1B,H1C), C6(H6B,H6C), C11(H11C,H11D), C7(H7A,
 H7B), C22(H22C,H22D), C16(H16C,H16D), C23(H23C,H23D), C36(H36C,H36D), C15(H15C,
 H15D)
4.c Aromatic/amide H refined with riding coordinates:
 C24A(H24A), C24(H24)
4.d Idealised Me refined as rotating group:
 C18A(H18A,H18B,H18C), C19A(H19A,H19B,H19C), C30A(H30A,H30B,H30C), C28A(H28A,
 H28B,H28C), C29A(H29A,H29B,H29C), C21A(H21A,H21B,H21C), C27A(H27A,H27B,H27C),
 C28(H28D,H28E,H28F), C21(H21D,H21E,H21F), C18(H18D,H18E,H18F), C19(H19D,H19E,
 H19F), C30(H30D,H30E,H30F), C29(H29D,H29E,H29F), C27(H27D,H27E,H27F),
 C26A(H26A,H26B,H26C), C26(H26D,H26E,H26F)
4.e Idealised tetrahedral OH refined as rotating group:
 O2A(H2A), O8A(H8A), O5A(H5A), O1A(H1A), O6A(H6A), O4A(H4A), O6(H6), O1(H1),
 O2(H2), O4(H4), O5(H5B), O8(H8)
;
_olex2_submission_special_instructions 'No special instructions were received'

loop_
_space_group_symop_operation_xyz
'x, y, z'
'-x, y+1/2, -z'

loop_
_atom_site_label
_atom_site_type_symbol
_atom_site_fract_x
_atom_site_fract_y
_atom_site_fract_z
_atom_site_U_iso_or_equiv
_atom_site_adp_type
_atom_site_occupancy
_atom_site_site_symmetry_order
_atom_site_calc_flag
_atom_site_refinement_flags_posn
_atom_site_refinement_flags_adp
_atom_site_refinement_flags_occupancy
_atom_site_disorder_assembly
_atom_site_disorder_group
O7A O 0.62873(12) 0.83536(16) 0.88980(9) 0.0411(4) Uani 1 1 d . U . . .
O2A O 0.59967(11) 0.75657(18) 0.74294(10) 0.0424(4) Uani 1 1 d . U . . .
H2A H 0.621889 0.805005 0.769688 0.064 Uiso 1 1 calc GR . . . .
O3A O 0.71959(11) 0.88862(16) 0.82407(9) 0.0381(4) Uani 1 1 d . U . . .
O8A O 0.56814(18) 0.6494(2) 0.95405(12) 0.0604(6) Uani 1 1 d . U . . .
H8A H 0.577941 0.632868 0.916900 0.091 Uiso 1 1 calc GR . . . .
C9A C 0.63363(15) 0.6434(2) 0.57665(13) 0.0340(5) Uani 1 1 d . U . . .
H9A H 0.636075 0.717820 0.556717 0.041 Uiso 1 1 calc R . . . .
O5A O 0.5777(2) 1.1601(2) 0.93542(14) 0.0700(7) Uani 1 1 d . U . . .
H5A H 0.609866 1.208675 0.954974 0.105 Uiso 1 1 calc GR . . . .
C8A C 0.72936(16) 0.6071(2) 0.59908(13) 0.0380(6) Uani 1 1 d . U . . .
C5A C 0.62436(16) 0.5700(2) 0.45930(13) 0.0385(6) Uani 1 1 d . U . . .
H5AA H 0.636797 0.648718 0.451771 0.046 Uiso 1 1 calc R . . . .
C14A C 0.77589(16) 0.7049(2) 0.64375(14) 0.0386(6) Uani 1 1 d . U . . .
C13A C 0.73633(16) 0.7253(2) 0.70736(12) 0.0340(5) Uani 1 1 d . U . . .
H13A H 0.741129 0.654936 0.732889 0.041 Uiso 1 1 calc R . . . .
C2A C 0.44028(19) 0.5980(3) 0.42613(16) 0.0531(7) Uani 1 1 d . U . . .
H2AA H 0.420829 0.522079 0.430869 0.064 Uiso 1 1 calc R . . . .
H2AB H 0.390314 0.645162 0.412639 0.064 Uiso 1 1 calc R . . . .
O1A O 0.43867(15) 0.5695(3) 0.30811(12) 0.0644(6) Uani 1 1 d . U . . .
H1A H 0.461731 0.586746 0.276811 0.097 Uiso 1 1 calc GR . . . .
C11A C 0.59476(16) 0.6636(2) 0.63896(13) 0.0373(5) Uani 1 1 d . U . . .
H11A H 0.535520 0.685792 0.623927 0.045 Uiso 1 1 calc R . . . .
H11B H 0.595644 0.594006 0.663867 0.045 Uiso 1 1 calc R . . . .
C36A C 0.5321(2) 0.7581(3) 0.95087(18) 0.0573(8) Uani 1 1 d . U . . .
H36A H 0.505355 0.768646 0.989457 0.069 Uiso 1 1 calc R . . . .
H36B H 0.487942 0.764269 0.909989 0.069 Uiso 1 1 calc R . . . .
C17A C 0.79883(16) 0.8093(3) 0.74991(14) 0.0390(6) Uani 1 1 d . U . . .
H17A H 0.786592 0.882634 0.728342 0.047 Uiso 1 1 calc R . . . .
C35A C 0.5972(2) 0.8493(3) 0.95083(14) 0.0448(6) Uani 1 1 d . U . . .
H35A H 0.644289 0.840021 0.990187 0.054 Uiso 1 1 calc R . . . .
O6A O 0.5355(2) 0.9756(3) 1.01676(16) 0.0853(10) Uani 1 1 d . U . . .
H6A H 0.510595 1.035121 1.018828 0.128 Uiso 1 1 calc GR . . . .
C10A C 0.57608(16) 0.5729(2) 0.51880(13) 0.0380(5) Uani 1 1 d . U . . .
C32A C 0.6582(2) 1.0316(3) 0.88001(15) 0.0461(6) Uani 1 1 d . U . . .
H32A H 0.612857 1.038317 0.839198 0.055 Uiso 1 1 calc R . . . .
C31A C 0.69400(17) 0.9131(2) 0.88421(13) 0.0385(5) Uani 1 1 d . U . . .
H31A H 0.742209 0.906006 0.922930 0.046 Uiso 1 1 calc R . . . .
C34A C 0.5583(2) 0.9663(3) 0.95256(16) 0.0535(7) Uani 1 1 d . U . . .
H34A H 0.506696 0.972123 0.916659 0.064 Uiso 1 1 calc R . . . .
C18A C 0.7743(2) 0.8154(3) 0.60224(15) 0.0480(7) Uani 1 1 d . U . . .
H18A H 0.716280 0.839337 0.586685 0.072 Uiso 1 1 calc GR . . . .
H18B H 0.800136 0.802603 0.563918 0.072 Uiso 1 1 calc GR . . . .
H18C H 0.805662 0.872378 0.630596 0.072 Uiso 1 1 calc GR . . . .
C20A C 0.79794(16) 0.8249(3) 0.82589(14) 0.0408(6) Uani 1 1 d . U . . .
C33A C 0.6209(2) 1.0553(3) 0.94224(16) 0.0522(7) Uani 1 1 d . U . . .
H33A H 0.667543 1.057807 0.982351 0.063 Uiso 1 1 calc R . . . .
C12A C 0.64137(15) 0.7529(2) 0.68644(12) 0.0349(5) Uani 1 1 d . U . . .
H12A H 0.634589 0.825333 0.663178 0.042 Uiso 1 1 calc R . . . .
C3A C 0.49291(19) 0.6011(3) 0.37167(15) 0.0490(7) Uani 1 1 d . U . . .
H3A H 0.510895 0.678669 0.367409 0.059 Uiso 1 1 calc R . . . .
O4A O 0.7232(2) 1.1093(2) 0.87630(17) 0.0748(7) Uani 1 1 d . U . . .
H4A H 0.709515 1.171024 0.888212 0.112 Uiso 1 1 calc GR . . . .
C22A C 0.7980(2) 0.7121(3) 0.86225(15) 0.0470(7) Uani 1 1 d . U . . .
H22A H 0.741987 0.678864 0.847008 0.056 Uiso 1 1 calc R . . . .
H22B H 0.838701 0.663953 0.846557 0.056 Uiso 1 1 calc R . . . .
C15A C 0.86918(18) 0.6857(3) 0.67850(16) 0.0522(7) Uani 1 1 d . U . . .
H15A H 0.906617 0.698125 0.646999 0.063 Uiso 1 1 calc R . . . .
H15B H 0.877560 0.610071 0.696023 0.063 Uiso 1 1 calc R . . . .
C19A C 0.7393(2) 0.4965(3) 0.63975(17) 0.0521(7) Uani 1 1 d . U . . .
H19A H 0.711344 0.437152 0.611476 0.078 Uiso 1 1 calc GR . . . .
H19B H 0.713932 0.504424 0.678689 0.078 Uiso 1 1 calc GR . . . .
H19C H 0.798927 0.479135 0.654324 0.078 Uiso 1 1 calc GR . . . .
C1A C 0.49224(18) 0.6381(3) 0.49420(16) 0.0468(6) Uani 1 1 d . U . . .
H1AA H 0.457406 0.631668 0.528107 0.056 Uiso 1 1 calc R . . . .
H1AB H 0.505753 0.716674 0.490357 0.056 Uiso 1 1 calc R . . . .
C4A C 0.57389(19) 0.5286(3) 0.38884(14) 0.0454(6) Uani 1 1 d . U . . .
C7A C 0.76830(18) 0.5879(3) 0.53637(15) 0.0472(7) Uani 1 1 d . U . . .
H7AA H 0.777376 0.659806 0.516698 0.057 Uiso 1 1 calc R . . . .
H7AB H 0.823620 0.552300 0.550566 0.057 Uiso 1 1 calc R . . . .
C6A C 0.71281(19) 0.5159(3) 0.48229(15) 0.0469(7) Uani 1 1 d . U . . .
H6AA H 0.706543 0.441893 0.500450 0.056 Uiso 1 1 calc R . . . .
H6AB H 0.739961 0.507979 0.443720 0.056 Uiso 1 1 calc R . . . .
C30A C 0.5527(2) 0.4572(3) 0.54381(16) 0.0520(7) Uani 1 1 d . U . . .
H30A H 0.544987 0.463404 0.589679 0.078 Uiso 1 1 calc GR . . . .
H30B H 0.597928 0.405191 0.542074 0.078 Uiso 1 1 calc GR . . . .
H30C H 0.500722 0.431162 0.515229 0.078 Uiso 1 1 calc GR . . . .
C28A C 0.6269(2) 0.5524(4) 0.33532(16) 0.0609(9) Uani 1 1 d . U . . .
H28A H 0.675416 0.503351 0.342269 0.091 Uiso 1 1 calc GR . . . .
H28B H 0.646036 0.628688 0.339217 0.091 Uiso 1 1 calc GR . . . .
H28C H 0.592393 0.540138 0.290889 0.091 Uiso 1 1 calc GR . . . .
C24A C 0.8351(3) 0.5945(4) 0.9665(2) 0.0795(12) Uani 1 1 d . U . . .
H24A H 0.791294 0.543081 0.952866 0.095 Uiso 1 1 calc R . . . .
C29A C 0.5523(2) 0.4043(3) 0.38600(18) 0.0578(8) Uani 1 1 d . U . . .
H29A H 0.508674 0.390295 0.411237 0.087 Uiso 1 1 calc GR . . . .
H29B H 0.602571 0.362082 0.405357 0.087 Uiso 1 1 calc GR . . . .
H29C H 0.532235 0.382079 0.339622 0.087 Uiso 1 1 calc GR . . . .
C25A C 0.9052(4) 0.5554(5) 1.0077(2) 0.0868(14) Uani 1 1 d . U . . .
C23A C 0.8185(3) 0.7085(4) 0.93990(18) 0.0727(11) Uani 1 1 d . U . . .
H23A H 0.868296 0.754643 0.956711 0.087 Uiso 1 1 calc R . . . .
H23B H 0.770895 0.739806 0.956653 0.087 Uiso 1 1 calc R . . . .
C16A C 0.88699(18) 0.7713(3) 0.73661(16) 0.0521(7) Uani 1 1 d . U . . .
H16A H 0.917973 0.834971 0.723987 0.063 Uiso 1 1 calc R . . . .
H16B H 0.921045 0.737614 0.777128 0.063 Uiso 1 1 calc R . . . .
C21A C 0.8726(2) 0.9010(3) 0.85775(18) 0.0570(8) Uani 1 1 d . U . . .
H21A H 0.864674 0.926921 0.901121 0.085 Uiso 1 1 calc GR . . . .
H21B H 0.874846 0.963919 0.828540 0.085 Uiso 1 1 calc GR . . . .
H21C H 0.925189 0.859838 0.863526 0.085 Uiso 1 1 calc GR . . . .
C27A C 0.9092(5) 0.4362(6) 1.0290(3) 0.127(2) Uani 1 1 d . U . . .
H27A H 0.958431 0.401532 1.017395 0.191 Uiso 1 1 calc GR . . . .
H27B H 0.858498 0.398299 1.006079 0.191 Uiso 1 1 calc GR . . . .
H27C H 0.913379 0.431862 1.077123 0.191 Uiso 1 1 calc GR . . . .
O3 O 0.32785(12) 0.26197(18) 0.77657(9) 0.0436(4) Uani 1 1 d . U . . .
O7 O 0.36806(13) 0.44314(18) 0.76862(11) 0.0472(5) Uani 1 1 d . U . . .
O6 O 0.57535(16) 0.5821(2) 0.82130(12) 0.0601(6) Uani 1 1 d . U . . .
H6 H 0.583014 0.633857 0.796502 0.090 Uiso 1 1 calc GR . . . .
C10 C -0.06008(17) 0.2087(2) 0.51966(14) 0.0397(6) Uani 1 1 d . U . . .
O1 O -0.20238(16) 0.0656(2) 0.33047(11) 0.0596(6) Uani 1 1 d . U . . .
H1 H -0.212691 -0.001501 0.325897 0.089 Uiso 1 1 calc GR . . . .
O2 O 0.22335(13) 0.3232(2) 0.65679(12) 0.0566(6) Uani 1 1 d . U . . .
H2 H 0.264633 0.310058 0.687432 0.085 Uiso 1 1 calc GR . . . .
C5 C -0.12980(16) 0.1173(2) 0.51908(14) 0.0388(6) Uani 1 1 d . U . . .
H5 H -0.097924 0.046836 0.522425 0.047 Uiso 1 1 calc R . . . .
C3AA C -0.19889(17) 0.1048(2) 0.45180(15) 0.0416(6) Uani 1 1 d . U . . .
C9 C 0.01181(16) 0.1841(2) 0.58433(14) 0.0387(6) Uani 1 1 d . U . . .
H9 H 0.034749 0.110927 0.575413 0.046 Uiso 1 1 calc R . . . .
O4 O 0.50129(16) 0.1936(2) 0.79882(14) 0.0640(6) Uani 1 1 d . U . . .
H4 H 0.521173 0.193877 0.839768 0.096 Uiso 1 1 calc GR . . . .
C2 C -0.08775(19) 0.1791(3) 0.38963(15) 0.0511(7) Uani 1 1 d . U . . .
H2B H -0.119342 0.248400 0.379377 0.061 Uiso 1 1 calc R . . . .
H2C H -0.058930 0.163435 0.352767 0.061 Uiso 1 1 calc R . . . .
C3 C -0.14859(18) 0.0854(3) 0.39565(15) 0.0451(6) Uani 1 1 d . U . . .
H3 H -0.114101 0.017847 0.407855 0.054 Uiso 1 1 calc R . . . .
C31 C 0.39337(17) 0.3381(3) 0.79946(14) 0.0424(6) Uani 1 1 d . U . . .
H31 H 0.403773 0.344736 0.849002 0.051 Uiso 1 1 calc R . . . .
C32 C 0.47483(19) 0.3031(3) 0.77724(16) 0.0482(7) Uani 1 1 d . U . . .
H32 H 0.463679 0.304638 0.727531 0.058 Uiso 1 1 calc R . . . .
C28 C -0.2535(2) 0.0010(3) 0.45680(16) 0.0517(7) Uani 1 1 d . U . . .
H28D H -0.288663 0.014303 0.489287 0.078 Uiso 1 1 calc GR . . . .
H28E H -0.216940 -0.061929 0.471007 0.078 Uiso 1 1 calc GR . . . .
H28F H -0.289234 -0.014275 0.413226 0.078 Uiso 1 1 calc GR . . . .
C1 C -0.02103(18) 0.1920(3) 0.45658(15) 0.0480(7) Uani 1 1 d . U . . .
H1B H 0.014860 0.125897 0.463235 0.058 Uiso 1 1 calc R . . . .
H1C H 0.015242 0.255606 0.452459 0.058 Uiso 1 1 calc R . . . .
C13 C 0.13618(17) 0.2059(3) 0.71579(14) 0.0420(6) Uani 1 1 d . U . . .
H13 H 0.113581 0.275443 0.730921 0.050 Uiso 1 1 calc R . . . .
C21 C 0.3167(2) 0.1742(3) 0.88238(17) 0.0584(8) Uani 1 1 d . U . . .
H21D H 0.362949 0.219777 0.905758 0.088 Uiso 1 1 calc GR . . . .
H21E H 0.339006 0.106285 0.867536 0.088 Uiso 1 1 calc GR . . . .
H21F H 0.279192 0.156687 0.912488 0.088 Uiso 1 1 calc GR . . . .
C8 C -0.01678(17) 0.1694(3) 0.65323(14) 0.0420(6) Uani 1 1 d . U . . .
C17 C 0.20206(19) 0.1573(3) 0.77739(14) 0.0462(6) Uani 1 1 d . U . . .
H17 H 0.235210 0.100198 0.759291 0.055 Uiso 1 1 calc R . . . .
C6 C -0.16464(18) 0.1206(3) 0.58383(16) 0.0483(7) Uani 1 1 d . U . . .
H6B H -0.211881 0.068498 0.580175 0.058 Uiso 1 1 calc R . . . .
H6C H -0.185720 0.195028 0.590245 0.058 Uiso 1 1 calc R . . . .
C11 C 0.08918(18) 0.2639(3) 0.59333(15) 0.0465(6) Uani 1 1 d . U . . .
H11C H 0.108733 0.267177 0.550889 0.056 Uiso 1 1 calc R . . . .
H11D H 0.070489 0.338455 0.602598 0.056 Uiso 1 1 calc R . . . .
C18 C 0.0919(2) 0.0050(3) 0.67933(18) 0.0536(7) Uani 1 1 d . U . . .
H18D H 0.133080 -0.028632 0.715235 0.080 Uiso 1 1 calc GR . . . .
H18E H 0.117250 0.017111 0.640720 0.080 Uiso 1 1 calc GR . . . .
H18F H 0.043444 -0.043697 0.666868 0.080 Uiso 1 1 calc GR . . . .
C19 C -0.0449(2) 0.2809(3) 0.68044(17) 0.0570(8) Uani 1 1 d . U . . .
H19D H -0.099499 0.302437 0.653948 0.086 Uiso 1 1 calc GR . . . .
H19E H -0.003506 0.337756 0.677303 0.086 Uiso 1 1 calc GR . . . .
H19F H -0.049046 0.271744 0.726996 0.086 Uiso 1 1 calc GR . . . .
C20 C 0.26715(19) 0.2377(3) 0.82104(15) 0.0463(6) Uani 1 1 d . U . . .
C14 C 0.06247(18) 0.1187(3) 0.70387(15) 0.0442(6) Uani 1 1 d . U . . .
C12 C 0.16474(17) 0.2311(3) 0.65005(15) 0.0425(6) Uani 1 1 d . U . . .
H12 H 0.192340 0.164551 0.636002 0.051 Uiso 1 1 calc R . . . .
C30 C -0.0931(2) 0.3304(3) 0.51846(18) 0.0539(7) Uani 1 1 d . U . . .
H30D H -0.134350 0.336227 0.546779 0.081 Uiso 1 1 calc GR . . . .
H30E H -0.119335 0.350788 0.472781 0.081 Uiso 1 1 calc GR . . . .
H30F H -0.046109 0.379850 0.535092 0.081 Uiso 1 1 calc GR . . . .
C35 C 0.4259(2) 0.5304(3) 0.79682(16) 0.0493(7) Uani 1 1 d . U . . .
H35 H 0.428531 0.535607 0.845772 0.059 Uiso 1 1 calc R . . . .
C34 C 0.5148(2) 0.5059(3) 0.78409(15) 0.0512(7) Uani 1 1 d . U . . .
H34 H 0.513590 0.515829 0.735595 0.061 Uiso 1 1 calc R . . . .
C7 C -0.09453(19) 0.0894(3) 0.64435(15) 0.0508(7) Uani 1 1 d . U . . .
H7A H -0.075641 0.013621 0.638463 0.061 Uiso 1 1 calc R . . . .
H7B H -0.117639 0.091105 0.685217 0.061 Uiso 1 1 calc R . . . .
C33 C 0.5440(2) 0.3895(3) 0.80376(19) 0.0566(8) Uani 1 1 d . U . . .
H33 H 0.558707 0.384734 0.853403 0.068 Uiso 1 1 calc R . . . .
C29 C -0.2610(2) 0.2041(3) 0.43602(18) 0.0551(8) Uani 1 1 d . U . . .
H29D H -0.230948 0.268309 0.424331 0.083 Uiso 1 1 calc GR . . . .
H29E H -0.284123 0.220820 0.475212 0.083 Uiso 1 1 calc GR . . . .
H29F H -0.306566 0.185217 0.398655 0.083 Uiso 1 1 calc GR . . . .
C22 C 0.2313(2) 0.3495(3) 0.84007(17) 0.0520(7) Uani 1 1 d . U . . .
H22C H 0.279083 0.393142 0.864423 0.062 Uiso 1 1 calc R . . . .
H22D H 0.208557 0.389013 0.798173 0.062 Uiso 1 1 calc R . . . .
C16 C 0.1442(2) 0.0945(3) 0.81902(16) 0.0568(8) Uani 1 1 d . U . . .
H16C H 0.162690 0.017510 0.826791 0.068 Uiso 1 1 calc R . . . .
H16D H 0.147355 0.130537 0.862638 0.068 Uiso 1 1 calc R . . . .
C23 C 0.1627(3) 0.3499(4) 0.88223(19) 0.0661(9) Uani 1 1 d . U . . .
H23C H 0.109904 0.320157 0.855518 0.079 Uiso 1 1 calc R . . . .
H23D H 0.180308 0.302359 0.921710 0.079 Uiso 1 1 calc R . . . .
C36 C 0.3905(3) 0.6383(4) 0.7628(3) 0.0811(13) Uani 1 1 d . U . . .
H36C H 0.431221 0.697967 0.777451 0.097 Uiso 1 1 calc R . . . .
H36D H 0.384040 0.630218 0.714086 0.097 Uiso 1 1 calc R . . . .
C15 C 0.0518(2) 0.0990(3) 0.77688(16) 0.0591(9) Uani 1 1 d . U . . .
H15C H 0.022180 0.029203 0.780443 0.071 Uiso 1 1 calc R . . . .
H15D H 0.020113 0.159683 0.792032 0.071 Uiso 1 1 calc R . . . .
C24 C 0.1482(3) 0.4665(4) 0.9045(2) 0.0766(11) Uani 1 1 d . U . . .
H24 H 0.179117 0.487248 0.947109 0.092 Uiso 1 1 calc R . . . .
O5 O 0.6178(2) 0.3647(3) 0.7780(2) 0.1043(13) Uani 1 1 d . U . . .
H5B H 0.660132 0.389457 0.803971 0.156 Uiso 1 1 calc GR . . . .
C25 C 0.0972(4) 0.5431(5) 0.8714(3) 0.0873(13) Uani 1 1 d . U . . .
C27 C 0.0941(6) 0.6606(6) 0.8951(4) 0.131(2) Uani 1 1 d . U . . .
H27D H 0.109679 0.710385 0.862248 0.196 Uiso 1 1 calc GR . . . .
H27E H 0.133277 0.669592 0.937806 0.196 Uiso 1 1 calc GR . . . .
H27F H 0.037207 0.677740 0.900432 0.196 Uiso 1 1 calc GR . . . .
C26A C 0.9816(4) 0.6238(7) 1.0380(3) 0.115(2) Uani 1 1 d . U . . .
H26A H 0.973222 0.699471 1.022025 0.173 Uiso 1 1 calc GR . . . .
H26B H 1.031330 0.593229 1.024984 0.173 Uiso 1 1 calc GR . . . .
H26C H 0.989504 0.622853 1.086600 0.173 Uiso 1 1 calc GR . . . .
C26 C 0.0396(7) 0.5201(8) 0.8040(4) 0.178(5) Uani 1 1 d . U . . .
H26D H -0.015234 0.496216 0.810890 0.266 Uiso 1 1 calc GR . . . .
H26E H 0.064176 0.462391 0.780977 0.266 Uiso 1 1 calc GR . . . .
H26F H 0.033102 0.587044 0.777119 0.266 Uiso 1 1 calc GR . . . .
O8 O 0.3116(2) 0.6689(3) 0.7771(3) 0.1130(14) Uani 1 1 d . U . . .
H8 H 0.273332 0.633110 0.752784 0.170 Uiso 1 1 calc GR . . . .
O9 O 0.2747(3) 0.6498(6) 0.2594(2) 0.139(2) Uani 1 1 d . U . . .
O12 O 0.7588(5) 0.3415(8) 0.8805(6) 0.124(3) Uani 0.5 1 d . U P A 1
O11 O 0.6563(7) 1.3413(9) 0.9977(5) 0.131(3) Uani 0.5 1 d . U P B 3
O10 O 0.6834(6) 1.2408(12) 1.0708(8) 0.174(6) Uani 0.5 1 d . U P C 1
O1AA O 0.8400(10) 0.3485(13) 0.8467(10) 0.204(7) Uani 0.5 1 d . U P D 2
O0AA O 0.6975(11) 1.3457(18) 1.1455(11) 0.264(12) Uani 0.5 1 d . U P E 2

loop_
_atom_site_aniso_label
_atom_site_aniso_U_11
_atom_site_aniso_U_22
_atom_site_aniso_U_33
_atom_site_aniso_U_23
_atom_site_aniso_U_13
_atom_site_aniso_U_12
O7A 0.0481(10) 0.0385(10) 0.0383(9) -0.0025(7) 0.0125(8) -0.0015(8)
O2A 0.0356(9) 0.0523(12) 0.0407(9) -0.0092(8) 0.0111(8) -0.0059(8)
O3A 0.0373(9) 0.0407(10) 0.0353(9) -0.0024(7) 0.0051(7) 0.0011(8)
O8A 0.0815(16) 0.0487(13) 0.0549(13) 0.0061(10) 0.0227(12) -0.0102(11)
C9A 0.0343(12) 0.0302(13) 0.0372(12) 0.0007(10) 0.0071(10) -0.0009(10)
O5A 0.104(2) 0.0430(14) 0.0689(15) -0.0029(11) 0.0308(15) 0.0210(13)
C8A 0.0351(12) 0.0401(15) 0.0370(12) -0.0011(11) 0.0029(10) 0.0049(10)
C5A 0.0365(13) 0.0387(15) 0.0398(13) -0.0028(11) 0.0065(10) -0.0012(10)
C14A 0.0333(12) 0.0444(15) 0.0389(13) -0.0010(11) 0.0096(10) 0.0016(10)
C13A 0.0339(12) 0.0339(13) 0.0342(12) 0.0009(10) 0.0069(10) 0.0015(9)
C2A 0.0383(14) 0.065(2) 0.0522(16) -0.0087(15) 0.0013(12) 0.0022(13)
O1A 0.0538(13) 0.0875(18) 0.0451(11) -0.0057(12) -0.0055(10) -0.0027(12)
C11A 0.0321(12) 0.0383(14) 0.0417(13) -0.0020(11) 0.0079(10) -0.0027(10)
C36A 0.0579(18) 0.060(2) 0.0581(18) 0.0060(16) 0.0224(15) -0.0033(15)
C17A 0.0308(12) 0.0435(15) 0.0421(14) 0.0013(11) 0.0066(10) -0.0027(10)
C35A 0.0530(15) 0.0444(16) 0.0387(13) 0.0039(11) 0.0137(12) 0.0054(12)
O6A 0.136(3) 0.0640(18) 0.0758(18) 0.0137(14) 0.0676(19) 0.0336(18)
C10A 0.0374(13) 0.0372(14) 0.0384(12) -0.0022(10) 0.0056(10) -0.0031(10)
C32A 0.0567(17) 0.0387(16) 0.0433(14) -0.0001(11) 0.0112(12) 0.0040(12)
C31A 0.0402(13) 0.0381(15) 0.0355(12) -0.0014(10) 0.0043(10) 0.0001(10)
C34A 0.0653(19) 0.0534(19) 0.0460(15) 0.0077(13) 0.0213(14) 0.0184(15)
C18A 0.0539(16) 0.0502(17) 0.0411(14) -0.0002(12) 0.0131(12) -0.0142(13)
C20A 0.0340(12) 0.0459(16) 0.0409(13) -0.0054(11) 0.0039(10) 0.0004(11)
C33A 0.0684(19) 0.0442(17) 0.0430(15) -0.0017(12) 0.0097(14) 0.0140(14)
C12A 0.0320(12) 0.0376(14) 0.0350(12) 0.0014(10) 0.0069(10) 0.0014(10)
C3A 0.0450(15) 0.0542(19) 0.0430(15) -0.0018(13) -0.0017(12) -0.0023(12)
O4A 0.0947(19) 0.0421(14) 0.0946(19) -0.0109(13) 0.0360(16) -0.0157(13)
C22A 0.0468(15) 0.0476(17) 0.0428(15) 0.0001(12) 0.0010(12) 0.0102(12)
C15A 0.0326(13) 0.074(2) 0.0501(16) -0.0121(15) 0.0085(12) 0.0026(13)
C19A 0.0585(18) 0.0418(17) 0.0515(16) 0.0017(13) 0.0013(13) 0.0099(13)
C1A 0.0354(13) 0.0532(18) 0.0504(15) -0.0088(13) 0.0054(11) 0.0010(12)
C4A 0.0434(14) 0.0501(17) 0.0409(14) -0.0073(12) 0.0046(11) -0.0023(12)
C7A 0.0364(13) 0.0591(19) 0.0452(14) -0.0076(13) 0.0064(11) 0.0066(12)
C6A 0.0425(14) 0.0541(18) 0.0433(14) -0.0096(13) 0.0071(11) 0.0073(12)
C30A 0.0613(18) 0.0441(17) 0.0489(16) -0.0019(13) 0.0071(13) -0.0134(14)
C28A 0.0511(17) 0.089(3) 0.0411(15) -0.0055(16) 0.0062(13) -0.0001(17)
C24A 0.098(3) 0.074(3) 0.059(2) 0.0147(19) 0.000(2) 0.020(2)
C29A 0.0596(18) 0.0511(19) 0.0564(18) -0.0153(14) -0.0025(14) -0.0001(14)
C25A 0.099(3) 0.094(3) 0.065(2) 0.021(2) 0.012(2) 0.037(3)
C23A 0.096(3) 0.073(3) 0.0440(18) 0.0036(16) 0.0005(18) 0.025(2)
C16A 0.0346(14) 0.071(2) 0.0504(16) -0.0086(15) 0.0083(12) -0.0032(13)
C21A 0.0434(16) 0.070(2) 0.0564(17) -0.0181(16) 0.0073(13) -0.0096(15)
C27A 0.168(6) 0.102(4) 0.099(4) 0.031(3) -0.002(4) 0.052(4)
O3 0.0410(10) 0.0446(11) 0.0416(10) -0.0018(8) 0.0001(8) -0.0069(8)
O7 0.0413(10) 0.0428(12) 0.0503(11) 0.0018(8) -0.0070(8) -0.0035(8)
O6 0.0614(13) 0.0607(15) 0.0529(12) 0.0028(10) -0.0003(10) -0.0243(11)
C10 0.0331(12) 0.0384(15) 0.0447(14) -0.0011(11) 0.0017(10) -0.0022(10)
O1 0.0587(13) 0.0676(15) 0.0469(11) -0.0096(10) -0.0018(10) -0.0095(11)
O2 0.0442(11) 0.0624(15) 0.0556(12) 0.0197(10) -0.0068(9) -0.0199(10)
C5 0.0331(12) 0.0376(15) 0.0445(14) -0.0037(11) 0.0050(10) 0.0003(10)
C3AA 0.0355(12) 0.0390(15) 0.0477(14) -0.0055(11) 0.0024(11) 0.0005(11)
C9 0.0348(12) 0.0336(14) 0.0460(14) 0.0007(10) 0.0043(11) -0.0023(10)
O4 0.0579(14) 0.0511(14) 0.0751(16) -0.0075(11) -0.0045(12) 0.0092(11)
C2 0.0433(15) 0.064(2) 0.0439(15) 0.0035(14) 0.0039(12) -0.0027(14)
C3 0.0403(14) 0.0474(17) 0.0443(14) -0.0035(12) 0.0012(11) 0.0036(12)
C31 0.0396(13) 0.0441(16) 0.0386(13) 0.0003(11) -0.0032(10) -0.0042(11)
C32 0.0457(15) 0.0450(17) 0.0507(16) -0.0058(13) 0.0022(12) -0.0006(12)
C28 0.0481(16) 0.0541(19) 0.0513(16) -0.0090(14) 0.0066(13) -0.0107(13)
C1 0.0373(14) 0.0580(19) 0.0466(15) 0.0031(13) 0.0040(12) -0.0067(13)
C13 0.0378(13) 0.0409(15) 0.0433(14) 0.0016(11) -0.0004(11) -0.0067(11)
C21 0.0541(17) 0.063(2) 0.0512(17) 0.0063(15) -0.0051(14) -0.0083(15)
C8 0.0380(13) 0.0438(16) 0.0420(14) -0.0034(11) 0.0030(11) -0.0048(11)
C17 0.0485(15) 0.0448(17) 0.0414(14) 0.0059(12) 0.0007(12) -0.0066(12)
C6 0.0354(13) 0.0576(19) 0.0504(16) -0.0067(13) 0.0057(12) -0.0094(12)
C11 0.0407(14) 0.0509(17) 0.0444(15) 0.0103(13) 0.0004(11) -0.0086(12)
C18 0.0541(17) 0.0400(17) 0.0595(18) 0.0045(13) -0.0049(14) -0.0060(13)
C19 0.0488(16) 0.064(2) 0.0550(17) -0.0157(15) 0.0038(14) 0.0016(14)
C20 0.0442(14) 0.0484(17) 0.0428(14) 0.0035(12) 0.0012(11) -0.0058(12)
C14 0.0440(14) 0.0434(16) 0.0427(14) 0.0028(11) 0.0032(11) -0.0103(12)
C12 0.0350(13) 0.0430(16) 0.0469(14) 0.0067(11) 0.0024(11) -0.0051(11)
C30 0.0511(16) 0.0391(17) 0.0636(19) 0.0006(13) -0.0064(14) 0.0010(13)
C35 0.0485(16) 0.0448(17) 0.0491(15) -0.0015(13) -0.0025(12) -0.0034(12)
C34 0.0500(16) 0.061(2) 0.0394(14) -0.0008(13) 0.0026(12) -0.0161(14)
C7 0.0434(15) 0.063(2) 0.0458(15) -0.0010(14) 0.0087(12) -0.0139(14)
C33 0.0406(15) 0.058(2) 0.0676(19) -0.0084(16) 0.0039(14) -0.0033(14)
C29 0.0401(15) 0.0540(19) 0.0648(19) -0.0104(15) -0.0039(13) 0.0068(13)
C22 0.0521(16) 0.0524(18) 0.0495(16) -0.0035(13) 0.0063(13) -0.0069(13)
C16 0.0588(18) 0.060(2) 0.0474(16) 0.0096(14) 0.0020(13) -0.0157(15)
C23 0.065(2) 0.079(3) 0.0543(18) 0.0034(17) 0.0134(16) 0.0042(18)
C36 0.069(2) 0.048(2) 0.108(3) 0.006(2) -0.024(2) -0.0051(17)
C15 0.0562(18) 0.073(2) 0.0452(16) 0.0093(15) 0.0043(13) -0.0225(16)
C24 0.068(2) 0.100(3) 0.060(2) -0.018(2) 0.0112(17) 0.003(2)
O5 0.0537(15) 0.102(3) 0.165(4) -0.042(2) 0.0411(19) -0.0108(16)
C25 0.096(3) 0.083(3) 0.082(3) -0.021(2) 0.015(2) 0.020(2)
C27 0.151(6) 0.091(4) 0.155(6) -0.035(4) 0.043(5) 0.022(4)
C26A 0.079(3) 0.150(6) 0.111(4) 0.043(4) 0.006(3) 0.020(3)
C26 0.212(9) 0.131(7) 0.144(6) -0.046(5) -0.070(6) 0.081(7)
O8 0.0764(19) 0.067(2) 0.170(4) -0.022(2) -0.033(2) 0.0200(16)
O9 0.112(3) 0.212(6) 0.090(3) -0.010(3) 0.013(2) 0.068(4)
O12 0.097(5) 0.092(6) 0.165(8) -0.038(5) -0.018(5) -0.002(4)
O11 0.137(7) 0.129(8) 0.128(7) -0.017(6) 0.028(6) -0.048(6)
O10 0.096(6) 0.187(12) 0.245(14) -0.116(12) 0.051(8) -0.032(7)
O1AA 0.170(11) 0.157(12) 0.31(2) -0.054(12) 0.109(13) -0.035(10)
O0AA 0.198(14) 0.231(19) 0.32(2) 0.132(18) -0.049(15) -0.096(14)

loop_
_atom_type_symbol
_atom_type_description
_atom_type_scat_dispersion_real
_atom_type_scat_dispersion_imag
_atom_type_scat_source
C C 0.0181 0.0091 'International Tables Vol C Tables 4.2.6.8 and 6.1.1.4'
H H 0.0000 0.0000 'International Tables Vol C Tables 4.2.6.8 and 6.1.1.4'
O O 0.0492 0.0322 'International Tables Vol C Tables 4.2.6.8 and 6.1.1.4'

loop_
_geom_angle_atom_site_label_1
_geom_angle_atom_site_label_2
_geom_angle_atom_site_label_3
_geom_angle
C31A O7A C35A 112.8(2)
C31A O3A C20A 119.7(2)
C8A C9A C10A 116.9(2)
C11A C9A C8A 110.3(2)
C11A C9A C10A 114.7(2)
C9A C8A C14A 106.2(2)
C19A C8A C9A 112.2(2)
C19A C8A C14A 110.5(2)
C7A C8A C9A 110.1(2)
C7A C8A C14A 111.0(2)
C7A C8A C19A 107.0(2)
C10A C5A C4A 117.5(2)
C6A C5A C10A 110.5(2)
C6A C5A C4A 114.2(2)
C13A C14A C8A 111.3(2)
C13A C14A C18A 110.1(2)
C18A C14A C8A 111.8(2)
C15A C14A C8A 117.0(2)
C15A C14A C13A 99.8(2)
C15A C14A C18A 106.1(3)
C17A C13A C14A 103.3(2)
C12A C13A C14A 110.9(2)
C12A C13A C17A 120.3(2)
C3A C2A C1A 111.2(3)
C12A C11A C9A 113.4(2)
O8A C36A C35A 112.9(3)
C13A C17A C16A 102.7(2)
C20A C17A C13A 119.3(2)
C20A C17A C16A 113.6(2)
O7A C35A C36A 106.4(2)
O7A C35A C34A 110.0(2)
C36A C35A C34A 112.1(3)
C5A C10A C9A 106.0(2)
C1A C10A C9A 107.7(2)
C1A C10A C5A 107.6(2)
C1A C10A C30A 107.7(2)
C30A C10A C9A 112.5(2)
C30A C10A C5A 115.1(2)
C33A C32A C31A 109.5(2)
O4A C32A C31A 110.0(3)
O4A C32A C33A 109.9(3)
O7A C31A C32A 109.8(2)
O3A C31A O7A 106.6(2)
O3A C31A C32A 108.9(2)
O6A C34A C35A 105.9(2)
O6A C34A C33A 112.0(3)
C33A C34A C35A 110.8(3)
O3A C20A C17A 102.8(2)
O3A C20A C22A 112.7(2)
O3A C20A C21A 106.9(2)
C22A C20A C17A 111.6(2)
C21A C20A C17A 108.6(2)
C21A C20A C22A 113.5(3)
O5A C33A C32A 110.5(3)
O5A C33A C34A 108.2(3)
C34A C33A C32A 111.6(3)
O2A C12A C13A 112.8(2)
O2A C12A C11A 105.80(19)
C11A C12A C13A 110.6(2)
C2A C3A C4A 113.1(3)
O1A C3A C2A 108.3(2)
O1A C3A C4A 112.1(3)
C23A C22A C20A 119.4(3)
C14A C15A C16A 105.0(2)
C2A C1A C10A 113.9(3)
C3A C4A C5A 106.2(2)
C28A C4A C5A 108.9(2)
C28A C4A C3A 107.5(3)
C29A C4A C5A 114.4(3)
C29A C4A C3A 111.6(3)
C29A C4A C28A 108.0(3)
C6A C7A C8A 113.4(2)
C7A C6A C5A 109.9(2)
C25A C24A C23A 128.1(5)
C24A C25A C27A 119.7(6)
C24A C25A C26A 125.0(5)
C27A C25A C26A 115.2(5)
C24A C23A C22A 112.5(3)
C15A C16A C17A 107.1(2)
C31 O3 C20 118.1(2)
C31 O7 C35 111.6(2)
C5 C10 C9 105.9(2)
C1 C10 C5 108.4(2)
C1 C10 C9 107.8(2)
C1 C10 C30 107.7(3)
C30 C10 C5 114.7(2)
C30 C10 C9 112.1(2)
C10 C5 C3AA 116.6(2)
C6 C5 C10 111.4(2)
C6 C5 C3AA 115.2(2)
C3 C3AA C5 105.5(2)
C3 C3AA C29 112.3(3)
C28 C3AA C5 109.2(2)
C28 C3AA C3 108.6(2)
C28 C3AA C29 106.6(2)
C29 C3AA C5 114.5(2)
C8 C9 C10 117.3(2)
C11 C9 C10 114.3(2)
C11 C9 C8 110.0(2)
C3 C2 C1 110.2(2)
O1 C3 C3AA 113.1(2)
O1 C3 C2 109.0(2)
C2 C3 C3AA 113.1(2)
O3 C31 O7 107.8(2)
O3 C31 C32 110.7(2)
O7 C31 C32 107.3(2)
O4 C32 C31 112.6(3)
O4 C32 C33 111.7(3)
C31 C32 C33 108.3(3)
C10 C1 C2 114.1(2)
C14 C13 C17 103.8(2)
C12 C13 C17 119.4(2)
C12 C13 C14 110.8(2)
C9 C8 C14 106.0(2)
C19 C8 C9 112.3(3)
C19 C8 C14 110.9(2)
C19 C8 C7 106.7(2)
C7 C8 C9 110.1(2)
C7 C8 C14 110.9(2)
C13 C17 C16 103.1(2)
C20 C17 C13 118.9(3)
C20 C17 C16 113.3(2)
C5 C6 C7 109.9(2)
C12 C11 C9 114.8(2)
O3 C20 C21 107.0(2)
O3 C20 C17 103.1(2)
O3 C20 C22 107.9(2)
C21 C20 C17 109.0(3)
C21 C20 C22 112.9(3)
C22 C20 C17 116.1(3)
C13 C14 C8 109.0(2)
C18 C14 C13 111.5(2)
C18 C14 C8 112.8(2)
C15 C14 C13 100.7(2)
C15 C14 C8 116.5(3)
C15 C14 C18 105.8(3)
O2 C12 C13 112.3(2)
O2 C12 C11 105.9(2)
C13 C12 C11 111.6(2)
O7 C35 C34 110.0(3)
O7 C35 C36 106.9(2)
C36 C35 C34 111.2(3)
O6 C34 C35 110.1(3)
O6 C34 C33 108.4(3)
C33 C34 C35 112.7(3)
C6 C7 C8 112.5(3)
C34 C33 C32 111.9(3)
O5 C33 C32 109.2(3)
O5 C33 C34 109.7(3)
C23 C22 C20 119.5(3)
C15 C16 C17 107.1(2)
C24 C23 C22 110.2(3)
O8 C36 C35 113.5(4)
C14 C15 C16 104.4(3)
C25 C24 C23 128.0(4)
C24 C25 C27 123.7(6)
C24 C25 C26 122.2(5)
C27 C25 C26 114.0(6)

loop_
_geom_bond_atom_site_label_1
_geom_bond_atom_site_label_2
_geom_bond_distance
O7A C35A 1.432(3)
O7A C31A 1.420(3)
O2A C12A 1.434(3)
O3A C31A 1.388(3)
O3A C20A 1.461(3)
O8A C36A 1.417(5)
C9A C8A 1.565(3)
C9A C11A 1.531(3)
C9A C10A 1.572(4)
O5A C33A 1.424(4)
C8A C14A 1.566(4)
C8A C19A 1.546(4)
C8A C7A 1.537(4)
C5A C10A 1.555(3)
C5A C4A 1.560(4)
C5A C6A 1.537(4)
C14A C13A 1.561(3)
C14A C18A 1.562(4)
C14A C15A 1.528(4)
C13A C17A 1.545(4)
C13A C12A 1.526(3)
C2A C3A 1.515(4)
C2A C1A 1.526(4)
O1A C3A 1.440(4)
C11A C12A 1.521(4)
C36A C35A 1.508(5)
C17A C20A 1.545(4)
C17A C16A 1.557(4)
C35A C34A 1.535(4)
O6A C34A 1.419(4)
C10A C1A 1.542(4)
C10A C30A 1.544(4)
C32A C31A 1.523(4)
C32A C33A 1.522(4)
C32A O4A 1.408(4)
C34A C33A 1.504(5)
C20A C22A 1.534(4)
C20A C21A 1.533(4)
C3A C4A 1.537(4)
C22A C23A 1.530(4)
C15A C16A 1.536(5)
C4A C28A 1.530(4)
C4A C29A 1.524(5)
C7A C6A 1.521(4)
C24A C25A 1.334(6)
C24A C23A 1.469(6)
C25A C27A 1.484(9)
C25A C26A 1.492(9)
O3 C31 1.393(3)
O3 C20 1.480(4)
O7 C31 1.422(4)
O7 C35 1.431(4)
O6 C34 1.424(4)
C10 C5 1.560(4)
C10 C9 1.576(4)
C10 C1 1.540(4)
C10 C30 1.546(4)
O1 C3 1.432(3)
O2 C12 1.434(3)
C5 C3AA 1.568(4)
C5 C6 1.521(4)
C3AA C3 1.536(4)
C3AA C28 1.533(4)
C3AA C29 1.538(4)
C9 C8 1.559(4)
C9 C11 1.543(4)
O4 C32 1.417(4)
C2 C3 1.505(5)
C2 C1 1.544(4)
C31 C32 1.522(4)
C32 C33 1.527(4)
C13 C17 1.563(4)
C13 C14 1.555(4)
C13 C12 1.518(4)
C21 C20 1.524(4)
C8 C19 1.543(4)
C8 C14 1.574(4)
C8 C7 1.549(4)
C17 C20 1.550(4)
C17 C16 1.564(4)
C6 C7 1.521(4)
C11 C12 1.532(4)
C18 C14 1.552(5)
C20 C22 1.533(5)
C14 C15 1.533(4)
C35 C34 1.525(5)
C35 C36 1.515(5)
C34 C33 1.495(5)
C33 O5 1.414(4)
C22 C23 1.521(5)
C16 C15 1.544(5)
C23 C24 1.498(7)
C36 O8 1.400(6)
C24 C25 1.312(7)
C25 C27 1.489(8)
C25 C26 1.498(8)
